data_1567520
loop_
_publ_author_name
'Tang, Jia'
'Matsuda, Yudai'

_publ_section_title
;
 Discovery of branching meroterpenoid biosynthetic pathways in Aspergillus
 insuetus: involvement of two terpene cyclases with distinct cyclization
 modes
;
_journal_name_full 'Chemical Science'
_journal_paper_doi 10.1039/D2SC02994D
_journal_year 2022
_chemical_absolute_configuration ad
_chemical_formula_sum 'C26 H38 O7'
_chemical_formula_weight 462.56
_chemical_name_common 'insuetusin B7'
_space_group_crystal_system monoclinic
_space_group_IT_number 4
_space_group_name_Hall 'P 2yb'
_space_group_name_H-M_alt 'P 1 21 1'
_atom_sites_solution_hydrogens mixed
_audit_creation_method SHELXL-2016/6
_audit_update_record
;
2022-05-25 deposited with the CCDC.	2022-08-17 downloaded from the CCDC.
;
_cell_angle_alpha 90
_cell_angle_beta 90.752(2)
_cell_angle_gamma 90
_cell_formula_units_Z 2
_cell_length_a 8.2802(6)
_cell_length_b 11.1074(8)
_cell_length_c 13.0738(9)
_cell_measurement_reflns_used 9736
_cell_measurement_temperature 213(2)
_cell_measurement_theta_max 74.73
_cell_measurement_theta_min 3.38
_cell_volume 1202.31(15)
_computing_cell_refinement 'Bruker Saint'
_computing_data_collection 'Bruker Apex3'
_computing_data_reduction 'Bruker Saint'
_computing_structure_refinement 'SHELXL-2016/6 (Sheldrick, 2016)'
_computing_structure_solution 'SHELXT 2014/5 (Sheldrick, 2014)'
_diffrn_ambient_temperature 213(2)
_diffrn_measured_fraction_theta_full 0.998
_diffrn_measured_fraction_theta_max 0.998
_diffrn_measurement_device_type 'Bruker D8 Venture Photon II'
_diffrn_measurement_method 'phi and omega scans'
_diffrn_radiation_type CuK\a
_diffrn_radiation_wavelength 1.54178
_diffrn_reflns_av_R_equivalents 0.0484
_diffrn_reflns_av_unetI/netI 0.0262
_diffrn_reflns_Laue_measured_fraction_full 0.998
_diffrn_reflns_Laue_measured_fraction_max 0.998
_diffrn_reflns_limit_h_max 10
_diffrn_reflns_limit_h_min -10
_diffrn_reflns_limit_k_max 13
_diffrn_reflns_limit_k_min -13
_diffrn_reflns_limit_l_max 16
_diffrn_reflns_limit_l_min -16
_diffrn_reflns_number 46472
_diffrn_reflns_point_group_measured_fraction_full 0.998
_diffrn_reflns_point_group_measured_fraction_max 0.995
_diffrn_reflns_theta_full 67.679
_diffrn_reflns_theta_max 74.723
_diffrn_reflns_theta_min 3.381
_diffrn_source 'micro focus'
_exptl_absorpt_coefficient_mu 0.747
_exptl_absorpt_correction_T_max 0.7538
_exptl_absorpt_correction_T_min 0.6629
_exptl_absorpt_correction_type multi-scan
_exptl_absorpt_process_details
;
 SADABS 2016/2: Krause, L., Herbst-Irmer, R., Sheldrick G.M. & Stalke D.,
 J. Appl. Cryst. 48 (2015) 3-10
;
_exptl_crystal_colour colourless
_exptl_crystal_density_diffrn 1.278
_exptl_crystal_description block
_exptl_crystal_F_000 500
_exptl_crystal_size_max 0.24
_exptl_crystal_size_mid 0.13
_exptl_crystal_size_min 0.03
_refine_diff_density_max 0.188
_refine_diff_density_min -0.200
_refine_diff_density_rms 0.038
_refine_ls_abs_structure_details
;
 Flack x determined using 2256 quotients [(I+)-(I-)]/[(I+)+(I-)]
 (Parsons, Flack and Wagner, Acta Cryst. B69 (2013) 249-259).
;
_refine_ls_abs_structure_Flack 0.03(3)
_refine_ls_extinction_method none
_refine_ls_goodness_of_fit_ref 1.036
_refine_ls_hydrogen_treatment mixed
_refine_ls_matrix_type full
_refine_ls_number_parameters 311
_refine_ls_number_reflns 4907
_refine_ls_number_restraints 1
_refine_ls_restrained_S_all 1.035
_refine_ls_R_factor_all 0.0285
_refine_ls_R_factor_gt 0.0283
_refine_ls_shift/su_max 0.000
_refine_ls_shift/su_mean 0.000
_refine_ls_structure_factor_coef Fsqd
_refine_ls_weighting_details 'w=1/[\s^2^(Fo^2^)+(0.0522P)^2^+0.1254P] where P=(Fo^2^+2Fc^2^)/3'
_refine_ls_weighting_scheme calc
_refine_ls_wR_factor_gt 0.0790
_refine_ls_wR_factor_ref 0.0792
_reflns_Friedel_coverage 0.890
_reflns_Friedel_fraction_full 0.998
_reflns_Friedel_fraction_max 0.992
_reflns_number_gt 4852
_reflns_number_total 4907
_reflns_threshold_expression 'I > 2\s(I)'
_cod_data_source_file d2sc02994d2.cif
_cod_data_source_block 1_a_CCDC4
_cod_original_sg_symbol_H-M 'P 21'
_cod_database_code 1567520
_shelx_shelxl_version_number 2016/6
_shelx_space_group_comment
;
The symmetry employed for this shelxl refinement is uniquely defined
by the following loop, which should always be used as a source of
symmetry information in preference to the above space-group names.
They are only intended as comments.
;

loop_
_space_group_symop_operation_xyz
'x, y, z'
'-x, y+1/2, -z'

loop_
_atom_site_label
_atom_site_type_symbol
_atom_site_fract_x
_atom_site_fract_y
_atom_site_fract_z
_atom_site_U_iso_or_equiv
_atom_site_adp_type
_atom_site_occupancy
_atom_site_site_symmetry_order
_atom_site_calc_flag
_atom_site_refinement_flags_posn
_atom_site_refinement_flags_adp
_atom_site_refinement_flags_occupancy
_atom_site_disorder_assembly
_atom_site_disorder_group
O1 O -0.01181(18) 0.51671(14) 0.65193(10) 0.0390(3) Uani 1 1 d . . . . .
O2 O 0.13075(18) 0.64610(15) 0.74956(9) 0.0413(3) Uani 1 1 d . . . . .
O3 O 0.25262(18) 0.75843(13) 0.58904(11) 0.0401(3) Uani 1 1 d . . . . .
H3 H 0.241(4) 0.773(3) 0.645(3) 0.060 Uiso 1 1 d . U . . .
O4 O -0.1016(2) 0.76180(16) 0.56477(11) 0.0508(4) Uani 1 1 d . . . . .
O5 O 0.07540(13) 0.64663(11) 0.24390(8) 0.0251(2) Uani 1 1 d . . . . .
O6 O 0.06064(15) 0.36813(12) -0.00480(10) 0.0308(3) Uani 1 1 d . . . . .
H6 H -0.034(4) 0.3869(8) -0.024(2) 0.046 Uiso 1 1 calc R U . . .
O7 O 0.71234(15) 0.39198(15) -0.06851(11) 0.0425(3) Uani 1 1 d . . . . .
C1 C -0.0934(3) 0.4716(2) 0.74176(17) 0.0479(5) Uani 1 1 d . . . . .
H1A H -0.140687 0.538320 0.778650 0.072 Uiso 1 1 calc R U . . .
H1B H -0.016117 0.430325 0.785814 0.072 Uiso 1 1 calc R U . . .
H1C H -0.177776 0.415873 0.720850 0.072 Uiso 1 1 calc R U . . .
C2 C 0.0909(2) 0.60682(16) 0.66749(13) 0.0301(4) Uani 1 1 d . . . . .
C3 C 0.1498(2) 0.65935(16) 0.56609(12) 0.0276(3) Uani 1 1 d . . . . .
C4 C -0.0027(2) 0.70931(16) 0.51250(14) 0.0298(4) Uani 1 1 d . . . . .
C5 C -0.02374(19) 0.69370(15) 0.40285(13) 0.0257(3) Uani 1 1 d . . . . .
C6 C 0.09505(18) 0.64457(15) 0.34736(12) 0.0224(3) Uani 1 1 d . . . . .
C7 C 0.10989(18) 0.53361(14) 0.18922(12) 0.0217(3) Uani 1 1 d . . . . .
C8 C 0.08963(19) 0.56728(15) 0.07702(12) 0.0250(3) Uani 1 1 d . . . . .
H8A H 0.143067 0.644726 0.065454 0.030 Uiso 1 1 calc R U . . .
H8B H -0.025686 0.578017 0.061819 0.030 Uiso 1 1 calc R U . . .
C9 C 0.15811(18) 0.47451(15) 0.00245(12) 0.0235(3) Uani 1 1 d . . . . .
H9 H 0.160048 0.512099 -0.066183 0.028 Uiso 1 1 calc R U . . .
C10 C 0.33306(17) 0.44076(13) 0.03201(11) 0.0203(3) Uani 1 1 d . . . . .
H10 H 0.389137 0.519477 0.031803 0.024 Uiso 1 1 calc R U . . .
C11 C 0.42436(18) 0.36780(14) -0.05223(12) 0.0225(3) Uani 1 1 d . . . . .
C12 C 0.60102(19) 0.35895(15) -0.01588(13) 0.0250(3) Uani 1 1 d . . . . .
C13 C 0.62891(19) 0.31119(16) 0.09001(13) 0.0269(3) Uani 1 1 d . . . . .
H13A H 0.744813 0.311717 0.106179 0.032 Uiso 1 1 calc R U . . .
H13B H 0.590565 0.227866 0.093872 0.032 Uiso 1 1 calc R U . . .
C14 C 0.53867(18) 0.38906(15) 0.16811(12) 0.0247(3) Uani 1 1 d . . . . .
H14A H 0.584733 0.470336 0.168072 0.030 Uiso 1 1 calc R U . . .
H14B H 0.555456 0.355034 0.236583 0.030 Uiso 1 1 calc R U . . .
C15 C 0.35516(17) 0.39755(14) 0.14552(11) 0.0203(3) Uani 1 1 d . . . . .
C16 C 0.28765(17) 0.50209(14) 0.21231(11) 0.0205(3) Uani 1 1 d . . . . .
H16 H 0.350114 0.574340 0.192788 0.025 Uiso 1 1 calc R U . . .
C17 C 0.31355(18) 0.48867(15) 0.32830(12) 0.0239(3) Uani 1 1 d . . . . .
H17A H 0.428616 0.475282 0.342649 0.029 Uiso 1 1 calc R U . . .
H17B H 0.254419 0.417745 0.352013 0.029 Uiso 1 1 calc R U . . .
C18 C 0.25644(18) 0.60059(15) 0.38871(12) 0.0229(3) Uani 1 1 d . . . . .
C19 C 0.23808(19) 0.56409(16) 0.50271(12) 0.0255(3) Uani 1 1 d . . . . .
H19 H 0.168844 0.491426 0.502990 0.031 Uiso 1 1 calc R U . . .
C20 C -0.1792(2) 0.7373(2) 0.35605(15) 0.0368(4) Uani 1 1 d . . . . .
H20A H -0.163535 0.816952 0.327452 0.055 Uiso 1 1 calc R U . . .
H20B H -0.261461 0.740737 0.408129 0.055 Uiso 1 1 calc R U . . .
H20C H -0.213344 0.682386 0.302260 0.055 Uiso 1 1 calc R U . . .
C21 C -0.01592(18) 0.44381(16) 0.22508(14) 0.0284(3) Uani 1 1 d . . . . .
H21A H -0.122887 0.478187 0.216272 0.043 Uiso 1 1 calc R U . . .
H21B H 0.003013 0.425416 0.296768 0.043 Uiso 1 1 calc R U . . .
H21C H -0.008127 0.370546 0.185066 0.043 Uiso 1 1 calc R U . . .
C22 C 0.3624(2) 0.23838(15) -0.07195(14) 0.0296(4) Uani 1 1 d . . . . .
H22A H 0.249920 0.241232 -0.093545 0.044 Uiso 1 1 calc R U . . .
H22B H 0.372385 0.191583 -0.009550 0.044 Uiso 1 1 calc R U . . .
H22C H 0.425966 0.201183 -0.125128 0.044 Uiso 1 1 calc R U . . .
C23 C 0.4181(2) 0.43545(17) -0.15405(12) 0.0295(3) Uani 1 1 d . . . . .
H23A H 0.489026 0.396472 -0.202337 0.044 Uiso 1 1 calc R U . . .
H23B H 0.452855 0.517952 -0.143454 0.044 Uiso 1 1 calc R U . . .
H23C H 0.308341 0.434839 -0.180954 0.044 Uiso 1 1 calc R U . . .
C24 C 0.2788(2) 0.27421(15) 0.17130(13) 0.0271(3) Uani 1 1 d . . . . .
H24A H 0.178575 0.264643 0.132866 0.041 Uiso 1 1 calc R U . . .
H24B H 0.256911 0.270449 0.243943 0.041 Uiso 1 1 calc R U . . .
H24C H 0.352889 0.210262 0.153252 0.041 Uiso 1 1 calc R U . . .
C25 C 0.3766(2) 0.70559(18) 0.37408(14) 0.0328(4) Uani 1 1 d . . . . .
H25A H 0.378581 0.728135 0.302427 0.049 Uiso 1 1 calc R U . . .
H25B H 0.483719 0.680422 0.396053 0.049 Uiso 1 1 calc R U . . .
H25C H 0.342817 0.774063 0.414574 0.049 Uiso 1 1 calc R U . . .
C26 C 0.3976(2) 0.5278(2) 0.55447(14) 0.0385(4) Uani 1 1 d . . . . .
H26A H 0.444704 0.460832 0.517752 0.058 Uiso 1 1 calc R U . . .
H26B H 0.377748 0.504066 0.624584 0.058 Uiso 1 1 calc R U . . .
H26C H 0.471532 0.595558 0.553880 0.058 Uiso 1 1 calc R U . . .

loop_
_atom_site_aniso_label
_atom_site_aniso_U_11
_atom_site_aniso_U_22
_atom_site_aniso_U_33
_atom_site_aniso_U_23
_atom_site_aniso_U_13
_atom_site_aniso_U_12
O1 0.0492(7) 0.0410(7) 0.0270(6) -0.0036(6) 0.0106(5) -0.0098(6)
O2 0.0533(8) 0.0491(8) 0.0214(6) -0.0063(6) -0.0034(5) 0.0038(7)
O3 0.0459(8) 0.0398(7) 0.0345(7) -0.0108(6) 0.0007(6) -0.0120(6)
O4 0.0568(9) 0.0665(10) 0.0292(7) -0.0087(7) 0.0045(6) 0.0303(8)
O5 0.0271(5) 0.0277(5) 0.0206(5) -0.0009(4) -0.0006(4) 0.0068(5)
O6 0.0214(5) 0.0355(7) 0.0355(6) -0.0064(5) -0.0063(5) -0.0012(5)
O7 0.0244(6) 0.0657(10) 0.0377(7) 0.0101(7) 0.0062(5) 0.0002(6)
C1 0.0595(13) 0.0479(12) 0.0368(10) 0.0014(9) 0.0194(9) -0.0080(10)
C2 0.0325(8) 0.0330(9) 0.0247(8) -0.0027(7) 0.0013(6) 0.0057(7)
C3 0.0309(8) 0.0294(8) 0.0223(7) -0.0035(6) -0.0008(6) -0.0025(7)
C4 0.0330(8) 0.0287(8) 0.0277(8) -0.0037(7) 0.0023(7) 0.0038(7)
C5 0.0236(7) 0.0286(8) 0.0248(7) -0.0014(6) -0.0003(6) 0.0010(6)
C6 0.0216(7) 0.0232(7) 0.0224(7) 0.0006(6) -0.0011(5) -0.0017(6)
C7 0.0200(7) 0.0242(7) 0.0210(7) -0.0011(6) -0.0005(5) 0.0022(6)
C8 0.0237(7) 0.0297(8) 0.0216(7) 0.0008(6) -0.0029(6) 0.0068(6)
C9 0.0218(7) 0.0294(8) 0.0193(7) -0.0013(6) -0.0031(5) 0.0026(6)
C10 0.0193(6) 0.0221(7) 0.0193(7) 0.0005(6) -0.0007(5) -0.0004(5)
C11 0.0218(7) 0.0244(7) 0.0213(7) -0.0014(6) -0.0003(5) 0.0009(6)
C12 0.0227(7) 0.0256(7) 0.0266(8) -0.0039(6) 0.0016(6) 0.0024(6)
C13 0.0211(7) 0.0317(8) 0.0277(8) -0.0007(7) -0.0010(6) 0.0059(6)
C14 0.0204(7) 0.0318(8) 0.0219(7) -0.0007(6) -0.0025(5) 0.0039(6)
C15 0.0189(6) 0.0229(7) 0.0191(6) 0.0024(6) -0.0001(5) 0.0009(5)
C16 0.0179(7) 0.0241(7) 0.0194(7) 0.0014(6) 0.0000(5) 0.0002(6)
C17 0.0212(7) 0.0297(8) 0.0207(7) 0.0017(6) -0.0006(5) 0.0032(6)
C18 0.0187(7) 0.0285(8) 0.0214(7) 0.0002(6) -0.0007(5) -0.0012(6)
C19 0.0262(7) 0.0307(8) 0.0196(7) -0.0010(6) -0.0014(6) 0.0010(6)
C20 0.0264(8) 0.0491(11) 0.0349(9) -0.0046(8) -0.0006(7) 0.0101(8)
C21 0.0201(7) 0.0338(8) 0.0315(8) -0.0012(7) 0.0013(6) -0.0020(6)
C22 0.0304(8) 0.0264(8) 0.0321(8) -0.0059(7) -0.0012(7) -0.0005(6)
C23 0.0317(8) 0.0360(9) 0.0209(7) -0.0004(7) 0.0019(6) 0.0054(7)
C24 0.0288(8) 0.0247(7) 0.0279(8) 0.0030(6) 0.0023(6) 0.0000(6)
C25 0.0267(8) 0.0380(9) 0.0338(9) -0.0011(7) 0.0012(7) -0.0105(7)
C26 0.0339(9) 0.0550(12) 0.0264(8) 0.0002(8) -0.0061(7) 0.0102(8)

loop_
_atom_type_symbol
_atom_type_description
_atom_type_scat_dispersion_real
_atom_type_scat_dispersion_imag
_atom_type_scat_source
C C 0.0181 0.0091 'International Tables Vol C Tables 4.2.6.8 and 6.1.1.4'
H H 0.0000 0.0000 'International Tables Vol C Tables 4.2.6.8 and 6.1.1.4'
O O 0.0492 0.0322 'International Tables Vol C Tables 4.2.6.8 and 6.1.1.4'

loop_
_geom_angle_atom_site_label_1
_geom_angle_atom_site_label_2
_geom_angle_atom_site_label_3
_geom_angle
_geom_angle_site_symmetry_1
_geom_angle_site_symmetry_3
_geom_angle_publ_flag
C2 O1 C1 116.13(16) . . ?
C3 O3 H3 107(3) . . ?
C6 O5 C7 116.51(12) . . ?
C9 O6 H6 109.5 . . ?
O1 C1 H1A 109.5 . . ?
O1 C1 H1B 109.5 . . ?
H1A C1 H1B 109.5 . . ?
O1 C1 H1C 109.5 . . ?
H1A C1 H1C 109.5 . . ?
H1B C1 H1C 109.5 . . ?
O2 C2 O1 125.39(18) . . ?
O2 C2 C3 123.17(17) . . ?
O1 C2 C3 111.41(14) . . ?
O3 C3 C2 107.98(14) . . ?
O3 C3 C19 111.10(14) . . ?
C2 C3 C19 111.32(14) . . ?
O3 C3 C4 107.59(15) . . ?
C2 C3 C4 105.18(13) . . ?
C19 C3 C4 113.34(13) . . ?
O4 C4 C5 122.44(17) . . ?
O4 C4 C3 117.99(16) . . ?
C5 C4 C3 119.56(14) . . ?
C6 C5 C4 120.10(15) . . ?
C6 C5 C20 122.76(15) . . ?
C4 C5 C20 117.12(15) . . ?
C5 C6 O5 116.77(14) . . ?
C5 C6 C18 125.85(14) . . ?
O5 C6 C18 116.96(13) . . ?
O5 C7 C21 105.73(12) . . ?
O5 C7 C8 103.80(12) . . ?
C21 C7 C8 113.03(13) . . ?
O5 C7 C16 106.82(11) . . ?
C21 C7 C16 116.59(13) . . ?
C8 C7 C16 109.77(12) . . ?
C7 C8 C9 114.28(13) . . ?
C7 C8 H8A 108.7 . . ?
C9 C8 H8A 108.7 . . ?
C7 C8 H8B 108.7 . . ?
C9 C8 H8B 108.7 . . ?
H8A C8 H8B 107.6 . . ?
O6 C9 C8 112.56(13) . . ?
O6 C9 C10 110.05(13) . . ?
C8 C9 C10 111.01(12) . . ?
O6 C9 H9 107.7 . . ?
C8 C9 H9 107.7 . . ?
C10 C9 H9 107.7 . . ?
C9 C10 C15 114.17(12) . . ?
C9 C10 C11 114.18(12) . . ?
C15 C10 C11 117.05(12) . . ?
C9 C10 H10 102.9 . . ?
C15 C10 H10 102.9 . . ?
C11 C10 H10 102.9 . . ?
C23 C11 C12 108.81(13) . . ?
C23 C11 C22 107.71(13) . . ?
C12 C11 C22 107.74(13) . . ?
C23 C11 C10 110.24(13) . . ?
C12 C11 C10 106.36(12) . . ?
C22 C11 C10 115.79(13) . . ?
O7 C12 C13 121.46(14) . . ?
O7 C12 C11 122.18(15) . . ?
C13 C12 C11 116.33(13) . . ?
C12 C13 C14 110.11(13) . . ?
C12 C13 H13A 109.6 . . ?
C14 C13 H13A 109.6 . . ?
C12 C13 H13B 109.6 . . ?
C14 C13 H13B 109.6 . . ?
H13A C13 H13B 108.2 . . ?
C13 C14 C15 113.07(12) . . ?
C13 C14 H14A 109.0 . . ?
C15 C14 H14A 109.0 . . ?
C13 C14 H14B 109.0 . . ?
C15 C14 H14B 109.0 . . ?
H14A C14 H14B 107.8 . . ?
C14 C15 C24 107.92(13) . . ?
C14 C15 C16 107.26(12) . . ?
C24 C15 C16 112.71(12) . . ?
C14 C15 C10 107.54(11) . . ?
C24 C15 C10 115.72(12) . . ?
C16 C15 C10 105.28(12) . . ?
C17 C16 C7 109.66(12) . . ?
C17 C16 C15 115.71(12) . . ?
C7 C16 C15 114.08(12) . . ?
C17 C16 H16 105.5 . . ?
C7 C16 H16 105.5 . . ?
C15 C16 H16 105.5 . . ?
C16 C17 C18 112.68(12) . . ?
C16 C17 H17A 109.1 . . ?
C18 C17 H17A 109.1 . . ?
C16 C17 H17B 109.1 . . ?
C18 C17 H17B 109.1 . . ?
H17A C17 H17B 107.8 . . ?
C6 C18 C25 106.16(13) . . ?
C6 C18 C17 110.50(12) . . ?
C25 C18 C17 109.92(13) . . ?
C6 C18 C19 109.22(12) . . ?
C25 C18 C19 112.74(13) . . ?
C17 C18 C19 108.29(13) . . ?
C26 C19 C3 110.91(14) . . ?
C26 C19 C18 113.45(14) . . ?
C3 C19 C18 113.04(13) . . ?
C26 C19 H19 106.3 . . ?
C3 C19 H19 106.3 . . ?
C18 C19 H19 106.3 . . ?
C5 C20 H20A 109.5 . . ?
C5 C20 H20B 109.5 . . ?
H20A C20 H20B 109.5 . . ?
C5 C20 H20C 109.5 . . ?
H20A C20 H20C 109.5 . . ?
H20B C20 H20C 109.5 . . ?
C7 C21 H21A 109.5 . . ?
C7 C21 H21B 109.5 . . ?
H21A C21 H21B 109.5 . . ?
C7 C21 H21C 109.5 . . ?
H21A C21 H21C 109.5 . . ?
H21B C21 H21C 109.5 . . ?
C11 C22 H22A 109.5 . . ?
C11 C22 H22B 109.5 . . ?
H22A C22 H22B 109.5 . . ?
C11 C22 H22C 109.5 . . ?
H22A C22 H22C 109.5 . . ?
H22B C22 H22C 109.5 . . ?
C11 C23 H23A 109.5 . . ?
C11 C23 H23B 109.5 . . ?
H23A C23 H23B 109.5 . . ?
C11 C23 H23C 109.5 . . ?
H23A C23 H23C 109.5 . . ?
H23B C23 H23C 109.5 . . ?
C15 C24 H24A 109.5 . . ?
C15 C24 H24B 109.5 . . ?
H24A C24 H24B 109.5 . . ?
C15 C24 H24C 109.5 . . ?
H24A C24 H24C 109.5 . . ?
H24B C24 H24C 109.5 . . ?
C18 C25 H25A 109.5 . . ?
C18 C25 H25B 109.5 . . ?
H25A C25 H25B 109.5 . . ?
C18 C25 H25C 109.5 . . ?
H25A C25 H25C 109.5 . . ?
H25B C25 H25C 109.5 . . ?
C19 C26 H26A 109.5 . . ?
C19 C26 H26B 109.5 . . ?
H26A C26 H26B 109.5 . . ?
C19 C26 H26C 109.5 . . ?
H26A C26 H26C 109.5 . . ?
H26B C26 H26C 109.5 . . ?

loop_
_geom_bond_atom_site_label_1
_geom_bond_atom_site_label_2
_geom_bond_distance
_geom_bond_site_symmetry_2
_geom_bond_publ_flag
O1 C2 1.327(2) . ?
O1 C1 1.452(2) . ?
O2 C2 1.201(2) . ?
O3 C3 1.421(2) . ?
O3 H3 0.76(3) . ?
O4 C4 1.222(2) . ?
O5 C6 1.3604(18) . ?
O5 C7 1.4745(19) . ?
O6 C9 1.433(2) . ?
O6 H6 0.84(3) . ?
O7 C12 1.214(2) . ?
C1 H1A 0.9700 . ?
C1 H1B 0.9700 . ?
C1 H1C 0.9700 . ?
C2 C3 1.534(2) . ?
C3 C19 1.535(2) . ?
C3 C4 1.540(2) . ?
C4 C5 1.452(2) . ?
C5 C6 1.345(2) . ?
C5 C20 1.499(2) . ?
C6 C18 1.516(2) . ?
C7 C21 1.521(2) . ?
C7 C8 1.521(2) . ?
C7 C16 1.5390(19) . ?
C8 C9 1.532(2) . ?
C8 H8A 0.9800 . ?
C8 H8B 0.9800 . ?
C9 C10 1.541(2) . ?
C9 H9 0.9900 . ?
C10 C15 1.5681(19) . ?
C10 C11 1.569(2) . ?
C10 H10 0.9900 . ?
C11 C23 1.529(2) . ?
C11 C12 1.535(2) . ?
C11 C22 1.547(2) . ?
C12 C13 1.498(2) . ?
C13 C14 1.539(2) . ?
C13 H13A 0.9800 . ?
C13 H13B 0.9800 . ?
C14 C15 1.5470(19) . ?
C14 H14A 0.9800 . ?
C14 H14B 0.9800 . ?
C15 C24 1.548(2) . ?
C15 C16 1.561(2) . ?
C16 C17 1.536(2) . ?
C16 H16 0.9900 . ?
C17 C18 1.550(2) . ?
C17 H17A 0.9800 . ?
C17 H17B 0.9800 . ?
C18 C25 1.546(2) . ?
C18 C19 1.554(2) . ?
C19 C26 1.530(2) . ?
C19 H19 0.9900 . ?
C20 H20A 0.9700 . ?
C20 H20B 0.9700 . ?
C20 H20C 0.9700 . ?
C21 H21A 0.9700 . ?
C21 H21B 0.9700 . ?
C21 H21C 0.9700 . ?
C22 H22A 0.9700 . ?
C22 H22B 0.9700 . ?
C22 H22C 0.9700 . ?
C23 H23A 0.9700 . ?
C23 H23B 0.9700 . ?
C23 H23C 0.9700 . ?
C24 H24A 0.9700 . ?
C24 H24B 0.9700 . ?
C24 H24C 0.9700 . ?
C25 H25A 0.9700 . ?
C25 H25B 0.9700 . ?
C25 H25C 0.9700 . ?
C26 H26A 0.9700 . ?
C26 H26B 0.9700 . ?
C26 H26C 0.9700 . ?

loop_
_geom_torsion_atom_site_label_1
_geom_torsion_atom_site_label_2
_geom_torsion_atom_site_label_3
_geom_torsion_atom_site_label_4
_geom_torsion
_geom_torsion_site_symmetry_1
_geom_torsion_site_symmetry_2
_geom_torsion_site_symmetry_3
_geom_torsion_site_symmetry_4
_geom_torsion_publ_flag
C1 O1 C2 O2 6.6(3) . . . . ?
C1 O1 C2 C3 -171.40(16) . . . . ?
O2 C2 C3 O3 -0.8(2) . . . . ?
O1 C2 C3 O3 177.28(15) . . . . ?
O2 C2 C3 C19 121.44(18) . . . . ?
O1 C2 C3 C19 -60.52(18) . . . . ?
O2 C2 C3 C4 -115.43(19) . . . . ?
O1 C2 C3 C4 62.61(18) . . . . ?
O3 C3 C4 O4 -74.5(2) . . . . ?
C2 C3 C4 O4 40.5(2) . . . . ?
C19 C3 C4 O4 162.31(18) . . . . ?
O3 C3 C4 C5 105.08(18) . . . . ?
C2 C3 C4 C5 -139.99(16) . . . . ?
C19 C3 C4 C5 -18.2(2) . . . . ?
O4 C4 C5 C6 174.19(19) . . . . ?
C3 C4 C5 C6 -5.3(2) . . . . ?
O4 C4 C5 C20 -4.3(3) . . . . ?
C3 C4 C5 C20 176.24(16) . . . . ?
C4 C5 C6 O5 -171.94(15) . . . . ?
C20 C5 C6 O5 6.4(2) . . . . ?
C4 C5 C6 C18 0.5(3) . . . . ?
C20 C5 C6 C18 178.82(17) . . . . ?
C7 O5 C6 C5 -133.83(15) . . . . ?
C7 O5 C6 C18 53.06(17) . . . . ?
C6 O5 C7 C21 64.92(15) . . . . ?
C6 O5 C7 C8 -175.88(12) . . . . ?
C6 O5 C7 C16 -59.90(16) . . . . ?
O5 C7 C8 C9 165.89(12) . . . . ?
C21 C7 C8 C9 -80.04(17) . . . . ?
C16 C7 C8 C9 52.00(17) . . . . ?
C7 C8 C9 O6 73.31(16) . . . . ?
C7 C8 C9 C10 -50.56(18) . . . . ?
O6 C9 C10 C15 -71.53(16) . . . . ?
C8 C9 C10 C15 53.75(17) . . . . ?
O6 C9 C10 C11 66.88(16) . . . . ?
C8 C9 C10 C11 -167.84(13) . . . . ?
C9 C10 C11 C23 54.19(17) . . . . ?
C15 C10 C11 C23 -168.65(12) . . . . ?
C9 C10 C11 C12 171.98(13) . . . . ?
C15 C10 C11 C12 -50.85(16) . . . . ?
C9 C10 C11 C22 -68.37(17) . . . . ?
C15 C10 C11 C22 68.79(17) . . . . ?
C23 C11 C12 O7 -6.4(2) . . . . ?
C22 C11 C12 O7 110.08(19) . . . . ?
C10 C11 C12 O7 -125.17(17) . . . . ?
C23 C11 C12 C13 171.47(14) . . . . ?
C22 C11 C12 C13 -72.02(17) . . . . ?
C10 C11 C12 C13 52.72(17) . . . . ?
O7 C12 C13 C14 120.40(18) . . . . ?
C11 C12 C13 C14 -57.51(18) . . . . ?
C12 C13 C14 C15 56.89(18) . . . . ?
C13 C14 C15 C24 72.03(16) . . . . ?
C13 C14 C15 C16 -166.27(13) . . . . ?
C13 C14 C15 C10 -53.46(18) . . . . ?
C9 C10 C15 C14 -170.22(13) . . . . ?
C11 C10 C15 C14 52.62(17) . . . . ?
C9 C10 C15 C24 69.09(17) . . . . ?
C11 C10 C15 C24 -68.08(16) . . . . ?
C9 C10 C15 C16 -56.08(15) . . . . ?
C11 C10 C15 C16 166.75(12) . . . . ?
O5 C7 C16 C17 58.72(15) . . . . ?
C21 C7 C16 C17 -59.19(17) . . . . ?
C8 C7 C16 C17 170.66(12) . . . . ?
O5 C7 C16 C15 -169.65(11) . . . . ?
C21 C7 C16 C15 72.44(17) . . . . ?
C8 C7 C16 C15 -57.72(16) . . . . ?
C14 C15 C16 C17 -58.69(16) . . . . ?
C24 C15 C16 C17 59.95(16) . . . . ?
C10 C15 C16 C17 -173.03(12) . . . . ?
C14 C15 C16 C7 172.68(12) . . . . ?
C24 C15 C16 C7 -68.68(16) . . . . ?
C10 C15 C16 C7 58.34(15) . . . . ?
C7 C16 C17 C18 -54.09(16) . . . . ?
C15 C16 C17 C18 175.14(12) . . . . ?
C5 C6 C18 C25 -95.44(19) . . . . ?
O5 C6 C18 C25 76.96(17) . . . . ?
C5 C6 C18 C17 145.41(16) . . . . ?
O5 C6 C18 C17 -42.19(18) . . . . ?
C5 C6 C18 C19 26.4(2) . . . . ?
O5 C6 C18 C19 -161.22(14) . . . . ?
C16 C17 C18 C6 43.26(17) . . . . ?
C16 C17 C18 C25 -73.59(16) . . . . ?
C16 C17 C18 C19 162.84(12) . . . . ?
O3 C3 C19 C26 52.62(19) . . . . ?
C2 C3 C19 C26 -67.77(19) . . . . ?
C4 C3 C19 C26 173.91(16) . . . . ?
O3 C3 C19 C18 -76.10(17) . . . . ?
C2 C3 C19 C18 163.51(13) . . . . ?
C4 C3 C19 C18 45.19(19) . . . . ?
C6 C18 C19 C26 -175.34(15) . . . . ?
C25 C18 C19 C26 -57.6(2) . . . . ?
C17 C18 C19 C26 64.27(18) . . . . ?
C6 C18 C19 C3 -47.95(17) . . . . ?
C25 C18 C19 C3 69.82(18) . . . . ?
C17 C18 C19 C3 -168.33(12) . . . . ?
